data_4123358
loop_
_publ_author_name
'Mart\'inez-Calvo, Miguel'
'Kotova, Oxana'
'M\"obius, Matthias E'
'Bell, Alan P.'
'McCabe, Thomas'
'Boland, John J.'
'Gunnlaugsson, Thorfinnur'

_publ_section_title
;
 Healable luminescent self-assembly supramolecular metallogels possessing
 lanthanide (eu/tb) dependent rheological and morphological properties.
;
_journal_issue 5
_journal_name_full 'Journal of the American Chemical Society'
_journal_page_first 1983
_journal_page_last 1992
_journal_paper_doi 10.1021/ja511799n
_journal_volume 137
_journal_year 2015
_chemical_compound_source 'synthesis as described'
_chemical_formula_moiety 'C92 H82 N12 O32'
_chemical_formula_sum 'C92 H82 N12 O32'
_chemical_formula_weight 1867.7
_space_group_IT_number 4
_symmetry_cell_setting monoclinic
_symmetry_space_group_name_Hall 'P 2yb'
_symmetry_space_group_name_H-M 'P 1 21 1'
_audit_conform_dict_location ftp://ftp.iucr.org/pub/cif_core.dic
_audit_conform_dict_name cif_core.dic
_audit_conform_dict_version 2.3
_audit_creation_date 2014-08-15
_audit_creation_method 'WinGX routine CIF_UPDATE'
_cell_angle_alpha 90
_cell_angle_beta 93.80(3)
_cell_angle_gamma 90
_cell_formula_units_Z 1
_cell_length_a 11.998(2)
_cell_length_b 14.851(3)
_cell_length_c 12.524(3)
_cell_measurement_reflns_used 7734
_cell_measurement_temperature 150(2)
_cell_measurement_theta_max 31.2643
_cell_measurement_theta_min 2.1173
_cell_volume 2226.6(8)
_computing_cell_refinement Crystalclear
_computing_data_collection Crystalclear
_computing_data_reduction Crystalclear
_computing_molecular_graphics 'Bruker Shelxl and Mercury'
_computing_publication_material 'Bruker Shelxl'
_computing_structure_refinement 'SHELXL-97 (Sheldrick, 1997)'
_computing_structure_solution 'SHELXS-97 (Sheldrick, 1990)'
_diffrn_ambient_temperature 150(2)
_diffrn_measured_fraction_theta_full 0.975
_diffrn_measured_fraction_theta_max 0.955
_diffrn_measurement_device_type 'Rigaku Saturn 724'
_diffrn_measurement_method 'omega and phi scans'
_diffrn_radiation_monochromator graphite
_diffrn_radiation_type MoK\a
_diffrn_radiation_wavelength 0.71073
_diffrn_reflns_av_R_equivalents 0.02
_diffrn_reflns_limit_h_max 12
_diffrn_reflns_limit_h_min -13
_diffrn_reflns_limit_k_max 17
_diffrn_reflns_limit_k_min -17
_diffrn_reflns_limit_l_max 14
_diffrn_reflns_limit_l_min -14
_diffrn_reflns_number 16235
_diffrn_reflns_theta_full 25
_diffrn_reflns_theta_max 25
_diffrn_reflns_theta_min 1.63
_exptl_absorpt_coefficient_mu 0.107
_exptl_absorpt_correction_T_max 1.000
_exptl_absorpt_correction_T_min 0.7999
_exptl_absorpt_correction_type multi-scan
_exptl_absorpt_process_details SADABS
_exptl_crystal_colour colourless
_exptl_crystal_density_diffrn 1.393
_exptl_crystal_density_method 'not measured'
_exptl_crystal_description prism
_exptl_crystal_F_000 974
_exptl_crystal_size_max 0.4
_exptl_crystal_size_mid 0.4
_exptl_crystal_size_min 0.15
_refine_diff_density_max 0.73
_refine_diff_density_min -0.709
_refine_ls_extinction_method none
_refine_ls_goodness_of_fit_ref 1.12
_refine_ls_hydrogen_treatment mixed
_refine_ls_matrix_type full
_refine_ls_number_parameters 625
_refine_ls_number_reflns 7148
_refine_ls_number_restraints 1
_refine_ls_restrained_S_all 1.12
_refine_ls_R_factor_gt 0.0513
_refine_ls_shift/su_max 0.1
_refine_ls_structure_factor_coef Fsqd
_refine_ls_weighting_details 'calc w=1/[\s^2^(Fo^2^)+(0.1315P)^2^+0.8442P] where P=(Fo^2^+2Fc^2^)/3'
_refine_ls_weighting_scheme calc
_refine_ls_wR_factor_ref 0.1873
_reflns_number_gt 7014
_reflns_number_total 7148
_reflns_threshold_expression >2sigma(I)
_cod_data_source_file ja511799n_si_002.cif
_cod_data_source_block global
_cod_depositor_comments 'Adding full bibliography for 4123358.cif.'
_cod_original_sg_symbol_H-M P2(1)
_cod_database_code 4123358

loop_
_symmetry_equiv_pos_as_xyz
'x, y, z'
'-x, y+1/2, -z'

loop_
_atom_site_label
_atom_site_type_symbol
_atom_site_fract_x
_atom_site_fract_y
_atom_site_fract_z
_atom_site_U_iso_or_equiv
_atom_site_adp_type
_atom_site_occupancy
_atom_site_calc_flag
_atom_site_refinement_flags
O1 O 0.4369(2) 0.1273(2) 0.4647(2) 0.0407(6) Uani 1 d .
O2 O 0.1494(3) 0.54274(19) 0.4126(2) 0.0508(8) Uani 1 d .
O3 O 0.5086(2) 0.1183(2) -0.1581(2) 0.0426(7) Uani 1 d .
H3 H 0.524 0.1074 -0.2197 0.064 Uiso 1 d R
O4 O 0.3384(2) 0.07720(17) -0.22104(19) 0.0348(6) Uani 1 d .
O11 O 0.3017(3) 0.5811(2) -0.1599(2) 0.0464(7) Uani 1 d .
H11 H 0.3248 0.5865 -0.2198 0.07 Uiso 1 d R
O12 O 0.1591(3) 0.5161(3) -0.2508(2) 0.0656(10) Uani 1 d .
N1 N 0.2890(3) 0.15497(19) 0.3480(2) 0.0304(6) Uani 1 d .
H1 H 0.2381 0.1932 0.3276 0.037 Uiso 1 calc R
N2 N 0.2665(3) 0.32198(19) 0.4204(2) 0.0309(6) Uani 1 d .
N3 N 0.1028(3) 0.4179(2) 0.3168(3) 0.0423(8) Uani 1 d .
H3A H 0.1118 0.3606 0.3118 0.051 Uiso 1 calc R
C20 C 0.2491(3) 0.0418(2) 0.0963(3) 0.0336(7) Uani 1 d .
H20 H 0.1836 0.0127 0.1121 0.04 Uiso 1 calc R
C21 C 0.2758(3) 0.0499(2) -0.0092(3) 0.0317(7) Uani 1 d .
H21 H 0.2273 0.0276 -0.064 0.038 Uiso 1 calc R
C22 C 0.3745(3) 0.0911(2) -0.0332(3) 0.0264(7) Uani 1 d .
C23 C 0.4447(3) 0.1265(2) 0.0488(3) 0.0325(7) Uani 1 d .
H23 H 0.5109 0.1545 0.0329 0.039 Uiso 1 calc R
C24 C 0.4170(3) 0.1205(2) 0.1532(3) 0.0343(8) Uani 1 d .
H24 H 0.4638 0.1456 0.2074 0.041 Uiso 1 calc R
C25 C 0.3190(3) 0.0768(2) 0.1787(3) 0.0293(7) Uani 1 d .
C26 C 0.4049(3) 0.0955(2) -0.1460(2) 0.0285(7) Uani 1 d .
C27 C 0.3496(3) 0.2732(3) 0.4677(3) 0.0330(8) Uani 1 d .
C28 C 0.4212(4) 0.3065(3) 0.5505(3) 0.0419(9) Uani 1 d .
H28 H 0.4783 0.2714 0.5827 0.05 Uiso 1 calc R
C29 C 0.4031(4) 0.3959(3) 0.5834(3) 0.0514(11) Uani 1 d .
H29 H 0.4496 0.4211 0.6378 0.062 Uiso 1 calc R
C30 C 0.3168(4) 0.4463(3) 0.5353(3) 0.0455(10) Uani 1 d .
H30 H 0.3022 0.5045 0.5579 0.055 Uiso 1 calc R
C31 C 0.2533(4) 0.4067(3) 0.4523(3) 0.0382(9) Uani 1 d .
C32 C 0.0731(3) 0.4799(2) 0.1358(3) 0.0358(8) Uani 1 d .
C33 C 0.1781(3) 0.5210(3) 0.1331(3) 0.0386(9) Uani 1 d .
H33 H 0.2184 0.5356 0.1967 0.046 Uiso 1 calc R
C34 C 0.2222(3) 0.5398(2) 0.0361(3) 0.0351(8) Uani 1 d .
H34 H 0.2917 0.5674 0.0347 0.042 Uiso 1 calc R
C35 C 0.1623(3) 0.5175(2) -0.0599(3) 0.0346(8) Uani 1 d .
C36 C 0.0583(3) 0.4752(3) -0.0564(3) 0.0405(9) Uani 1 d .
H36 H 0.018 0.4591 -0.1196 0.049 Uiso 1 calc R
C37 C 0.0162(3) 0.4577(3) 0.0400(4) 0.0408(9) Uani 1 d .
H37 H -0.0531 0.4298 0.0412 0.049 Uiso 1 calc R
C38 C 0.2051(3) 0.5373(3) -0.1664(3) 0.0367(8) Uani 1 d .
C39 C 0.1626(4) 0.4610(3) 0.3926(3) 0.0408(9) Uani 1 d .
C40 C 0.3626(3) 0.1788(3) 0.4273(3) 0.0310(7) Uani 1 d .
C41 C 0.2894(3) 0.0684(2) 0.2935(3) 0.0340(8) Uani 1 d .
H41A H 0.2162 0.0411 0.2953 0.041 Uiso 1 calc R
H41B H 0.3429 0.0289 0.3315 0.041 Uiso 1 calc R
C42 C 0.0223(4) 0.4610(3) 0.2412(3) 0.0452(9) Uani 1 d .
H42A H -0.0026 0.517 0.2713 0.054 Uiso 1 calc R
H42B H -0.0423 0.4222 0.2287 0.054 Uiso 1 calc R
O5 O 0.2675(3) -0.2397(2) 1.1674(2) 0.0480(7) Uani 1 d .
H5 H 0.2629 -0.2527 1.2306 0.072 Uiso 1 d R
O6 O 0.4196(3) -0.1672(2) 1.2315(2) 0.0567(8) Uani 1 d .
O7 O -0.0554(2) 0.2194(2) 1.1441(2) 0.0431(7) Uani 1 d .
H7 H -0.066 0.2115 1.2074 0.065 Uiso 1 d R
O8 O 0.1186(2) 0.2435(2) 1.2109(2) 0.0450(7) Uani 1 d .
O9 O 0.0356(2) 0.21623(18) 0.5191(2) 0.0386(6) Uani 1 d .
O10 O 0.3151(3) -0.20213(16) 0.5457(2) 0.0428(7) Uani 1 d .
N4 N 0.3597(2) -0.08221(19) 0.6523(2) 0.0284(6) Uani 1 d .
H4 H 0.3431 -0.0273 0.6664 0.034 Uiso 1 calc R
N5 N 0.1752(3) 0.17873(19) 0.6425(2) 0.0315(6) Uani 1 d .
H5A H 0.2212 0.1373 0.6647 0.038 Uiso 1 calc R
N6 N 0.1954(2) 0.01578(18) 0.5596(2) 0.0249(6) Uani 1 d .
C1 C 0.0391(3) 0.2267(3) 0.8318(3) 0.0358(8) Uani 1 d .
H51 H -0.0112 0.2123 0.7747 0.043 Uiso 1 calc R
C2 C 0.0064(3) 0.2180(3) 0.9364(3) 0.0362(8) Uani 1 d .
H2 H -0.0651 0.1983 0.949 0.043 Uiso 1 calc R
C3 C 0.0831(3) 0.2395(2) 1.0221(3) 0.0335(8) Uani 1 d .
C4 C 0.0514(3) 0.2336(2) 1.1342(3) 0.0358(8) Uani 1 d .
C5 C 0.1890(3) 0.2687(3) 1.0011(3) 0.0357(8) Uani 1 d .
H4A H 0.2402 0.2823 1.0577 0.043 Uiso 1 calc R
C6 C 0.2197(3) 0.2780(2) 0.8977(3) 0.0358(8) Uani 1 d .
H6 H 0.2907 0.2988 0.8852 0.043 Uiso 1 calc R
C7 C 0.1450(3) 0.2564(2) 0.8118(3) 0.0330(8) Uani 1 d .
C8 C 0.1124(3) 0.0671(2) 0.5155(3) 0.0253(7) Uani 1 d .
C9 C 0.0370(3) 0.0361(3) 0.4357(3) 0.0332(8) Uani 1 d .
H9 H -0.0184 0.0739 0.4058 0.04 Uiso 1 calc R
C10 C 0.0453(3) -0.0518(2) 0.4012(3) 0.0346(8) Uani 1 d .
H10 H -0.0048 -0.0743 0.348 0.042 Uiso 1 calc R
C11 C 0.1292(3) -0.1060(2) 0.4467(3) 0.0314(7) Uani 1 d .
H11A H 0.1357 -0.1657 0.4257 0.038 Uiso 1 calc R
C12 C 0.2036(3) -0.0691(2) 0.5246(3) 0.0243(6) Uani 1 d .
C13 C 0.5030(3) -0.1141(2) 0.9135(3) 0.0354(8) Uani 1 d .
H13 H 0.5694 -0.0857 0.899 0.042 Uiso 1 calc R
C14 C 0.4286(3) -0.1405(2) 0.8292(3) 0.0293(7) Uani 1 d .
C15 C 0.3303(3) -0.1836(2) 0.8540(3) 0.0316(7) Uani 1 d .
H15 H 0.279 -0.2007 0.7988 0.038 Uiso 1 calc R
C16 C 0.3071(3) -0.2015(3) 0.9582(3) 0.0364(8) Uani 1 d .
H16 H 0.2421 -0.2319 0.9727 0.044 Uiso 1 calc R
C17 C 0.3821(3) -0.1737(2) 1.0422(3) 0.0340(8) Uani 1 d .
C18 C 0.4791(3) -0.1297(2) 1.0194(3) 0.0359(9) Uani 1 d .
H18 H 0.5287 -0.1104 1.075 0.043 Uiso 1 calc R
C19 C 0.3595(4) -0.1918(3) 1.1559(3) 0.0406(9) Uani 1 d .
C43 C 0.2983(3) -0.1237(2) 0.5765(3) 0.0267(7) Uani 1 d .
C44 C 0.1045(3) 0.1608(2) 0.5589(3) 0.0298(7) Uani 1 d .
C45 C 0.1788(3) 0.2649(2) 0.6983(3) 0.0364(8) Uani 1 d .
H45A H 0.1291 0.307 0.6597 0.044 Uiso 1 calc R
H45B H 0.254 0.2891 0.6991 0.044 Uiso 1 calc R
C46 C 0.4549(3) -0.1233(2) 0.7146(3) 0.0296(7) Uani 1 d .
H46A H 0.519 -0.0836 0.7137 0.036 Uiso 1 calc R
H46B H 0.4742 -0.1798 0.6815 0.036 Uiso 1 calc R
O20 O 0.6283(3) 0.1406(2) 0.3499(2) 0.0458(7) Uani 1 d .
O21 O 0.4363(3) 0.5900(2) 0.3493(2) 0.0399(6) Uani 1 d .
O22 O 0.2513(3) 0.69731(19) 0.3690(2) 0.0391(7) Uani 1 d .
O25 O 0.8907(3) 0.2283(3) 0.3425(3) 0.0620(11) Uani 1 d .
H61 H 0.262(5) 0.719(4) 0.412(4) 0.045(16) Uiso 1 d .
H63 H 0.926(4) 0.229(3) 0.383(4) 0.037(14) Uiso 1 d .
H64 H 0.478(4) 0.599(3) 0.397(4) 0.042(13) Uiso 1 d .

loop_
_atom_site_aniso_label
_atom_site_aniso_U_11
_atom_site_aniso_U_22
_atom_site_aniso_U_33
_atom_site_aniso_U_23
_atom_site_aniso_U_13
_atom_site_aniso_U_12
O1 0.0368(15) 0.0549(16) 0.0297(13) -0.0007(11) -0.0023(11) 0.0034(12)
O2 0.069(2) 0.0315(13) 0.0535(17) -0.0059(12) 0.0170(15) 0.0038(14)
O3 0.0453(17) 0.0620(18) 0.0204(12) -0.0036(11) 0.0023(10) -0.0158(13)
O4 0.0394(14) 0.0390(13) 0.0247(12) -0.0062(10) -0.0073(10) 0.0093(11)
O11 0.0584(18) 0.0549(16) 0.0255(13) -0.0002(12) 0.0017(12) -0.0119(14)
O12 0.0487(18) 0.114(3) 0.0327(16) -0.0099(17) -0.0103(13) -0.0108(19)
N1 0.0375(16) 0.0302(14) 0.0228(13) -0.0033(11) -0.0037(11) 0.0006(12)
N2 0.0381(17) 0.0307(15) 0.0247(14) -0.0023(12) 0.0080(12) -0.0067(12)
N3 0.062(2) 0.0354(16) 0.0308(16) 0.0008(13) 0.0088(15) 0.0074(15)
C20 0.0308(18) 0.0345(17) 0.0358(18) -0.0047(14) 0.0030(14) -0.0045(15)
C21 0.0314(19) 0.0315(17) 0.0314(17) -0.0067(14) -0.0036(13) 0.0009(14)
C22 0.0319(18) 0.0258(15) 0.0211(15) -0.0028(12) -0.0011(12) 0.0003(13)
C23 0.036(2) 0.0360(18) 0.0253(16) -0.0046(13) 0.0009(14) -0.0050(15)
C24 0.042(2) 0.0364(18) 0.0242(16) -0.0079(13) 0.0016(14) -0.0069(16)
C25 0.0351(19) 0.0229(15) 0.0295(17) -0.0025(13) 0.0000(13) -0.0018(13)
C26 0.039(2) 0.0248(15) 0.0211(16) -0.0033(12) -0.0024(13) 0.0041(14)
C27 0.039(2) 0.042(2) 0.0182(16) -0.0014(14) 0.0076(14) -0.0108(16)
C28 0.048(2) 0.054(2) 0.0234(17) 0.0006(16) 0.0004(15) -0.0178(18)
C29 0.073(3) 0.048(2) 0.033(2) -0.0108(18) 0.002(2) -0.022(2)
C30 0.067(3) 0.036(2) 0.033(2) -0.0020(15) 0.0028(19) -0.0108(19)
C31 0.058(3) 0.0317(18) 0.0260(17) 0.0007(13) 0.0129(16) -0.0087(17)
C32 0.036(2) 0.0303(17) 0.042(2) 0.0054(15) 0.0066(15) 0.0109(15)
C33 0.044(2) 0.039(2) 0.0321(19) -0.0010(15) -0.0042(15) 0.0038(16)
C34 0.041(2) 0.0323(17) 0.0309(18) 0.0006(14) -0.0013(14) 0.0050(15)
C35 0.037(2) 0.0328(17) 0.0321(18) 0.0001(14) -0.0088(15) 0.0109(15)
C36 0.033(2) 0.046(2) 0.042(2) -0.0017(17) -0.0058(16) 0.0077(17)
C37 0.027(2) 0.040(2) 0.055(2) 0.0012(17) 0.0000(16) 0.0071(15)
C38 0.040(2) 0.042(2) 0.0270(17) -0.0020(15) -0.0056(15) 0.0124(17)
C39 0.056(3) 0.0337(19) 0.035(2) 0.0037(15) 0.0202(18) -0.0032(17)
C40 0.0296(18) 0.042(2) 0.0212(15) 0.0013(14) 0.0009(13) -0.0062(15)
C41 0.047(2) 0.0268(17) 0.0282(17) -0.0028(13) 0.0035(15) -0.0054(15)
C42 0.047(2) 0.045(2) 0.045(2) 0.0048(18) 0.0092(18) 0.0093(18)
O5 0.0553(18) 0.0595(18) 0.0284(14) 0.0025(12) -0.0023(12) -0.0014(15)
O6 0.075(2) 0.0646(19) 0.0275(14) 0.0013(13) -0.0147(14) -0.0156(17)
O7 0.0438(18) 0.0587(17) 0.0266(13) -0.0043(12) 0.0015(11) -0.0047(13)
O8 0.0432(16) 0.0597(18) 0.0304(14) -0.0107(12) -0.0105(12) 0.0196(13)
O9 0.0434(15) 0.0365(13) 0.0352(13) 0.0027(11) -0.0024(11) 0.0130(11)
O10 0.0583(18) 0.0246(12) 0.0429(15) -0.0077(10) -0.0158(13) 0.0088(12)
N4 0.0351(16) 0.0240(13) 0.0250(14) -0.0016(11) -0.0071(12) 0.0026(12)
N5 0.0377(17) 0.0283(14) 0.0284(15) -0.0009(11) 0.0005(12) 0.0083(12)
N6 0.0252(14) 0.0263(13) 0.0230(13) 0.0029(10) 0.0006(11) 0.0011(11)
C1 0.037(2) 0.0408(19) 0.0293(18) -0.0080(15) -0.0026(14) -0.0042(16)
C2 0.035(2) 0.0384(19) 0.035(2) -0.0048(15) 0.0006(15) -0.0057(16)
C3 0.039(2) 0.0288(17) 0.0320(19) -0.0055(14) -0.0038(15) 0.0053(14)
C4 0.043(2) 0.0322(18) 0.0308(18) -0.0093(14) -0.0077(15) 0.0107(16)
C5 0.029(2) 0.0379(19) 0.039(2) -0.0100(15) -0.0062(14) 0.0074(15)
C6 0.034(2) 0.0315(17) 0.042(2) -0.0052(15) 0.0023(15) -0.0004(14)
C7 0.041(2) 0.0225(15) 0.0359(19) -0.0039(13) 0.0019(15) 0.0037(14)
C8 0.0255(16) 0.0287(16) 0.0219(15) 0.0064(12) 0.0024(12) 0.0019(13)
C9 0.0282(18) 0.0375(18) 0.0331(17) 0.0064(15) -0.0047(14) 0.0079(15)
C10 0.034(2) 0.0367(18) 0.0317(18) 0.0061(14) -0.0076(14) -0.0135(15)
C11 0.0377(19) 0.0255(16) 0.0304(17) 0.0006(13) -0.0033(14) -0.0038(14)
C12 0.0256(17) 0.0238(15) 0.0234(15) 0.0017(12) 0.0011(12) -0.0018(12)
C13 0.036(2) 0.0325(17) 0.0360(19) -0.0020(15) -0.0102(14) 0.0061(15)
C14 0.0313(19) 0.0265(16) 0.0293(17) -0.0034(13) -0.0045(14) 0.0073(13)
C15 0.0323(19) 0.0365(18) 0.0247(16) -0.0035(13) -0.0068(13) 0.0035(14)
C16 0.039(2) 0.0368(18) 0.0318(18) -0.0014(14) -0.0094(15) 0.0040(16)
C17 0.045(2) 0.0277(16) 0.0278(18) -0.0005(13) -0.0098(15) 0.0048(15)
C18 0.042(2) 0.0355(18) 0.0283(18) -0.0031(14) -0.0146(15) 0.0058(16)
C19 0.055(3) 0.0375(19) 0.0277(18) 0.0005(15) -0.0083(17) 0.0090(18)
C43 0.0326(19) 0.0249(15) 0.0220(15) 0.0021(12) -0.0018(13) 0.0021(13)
C44 0.0330(19) 0.0303(17) 0.0264(16) 0.0051(13) 0.0032(13) 0.0033(14)
C45 0.042(2) 0.0276(17) 0.040(2) 0.0000(15) 0.0072(16) 0.0008(15)
C46 0.0241(17) 0.0324(17) 0.0320(18) -0.0017(14) -0.0014(13) 0.0074(14)
O20 0.0555(18) 0.0470(16) 0.0348(14) -0.0010(12) 0.0022(12) 0.0023(13)
O21 0.0486(16) 0.0513(16) 0.0193(12) -0.0038(11) -0.0015(11) 0.0040(13)
O22 0.0523(18) 0.0380(15) 0.0270(14) -0.0091(12) 0.0012(12) -0.0039(12)
O25 0.065(2) 0.094(3) 0.0259(16) -0.0035(16) -0.0064(15) 0.048(2)

loop_
_atom_type_symbol
_atom_type_description
_atom_type_scat_dispersion_real
_atom_type_scat_dispersion_imag
_atom_type_scat_source
C C 0.0033 0.0016 'International Tables Vol C Tables 4.2.6.8 and 6.1.1.4'
H H 0 0 'International Tables Vol C Tables 4.2.6.8 and 6.1.1.4'
N N 0.0061 0.0033 'International Tables Vol C Tables 4.2.6.8 and 6.1.1.4'
O O 0.0106 0.006 'International Tables Vol C Tables 4.2.6.8 and 6.1.1.4'

loop_
_geom_angle_atom_site_label_1
_geom_angle_atom_site_label_2
_geom_angle_atom_site_label_3
_geom_angle
C26 O3 H3 109.4
C38 O11 H11 109.7
C40 N1 C41 124.2(3)
C40 N1 H1 117.9
C41 N1 H1 117.9
C31 N2 C27 118.5(3)
C39 N3 C42 124.2(4)
C39 N3 H3A 117.9
C42 N3 H3A 117.9
C21 C20 C25 120.7(3)
C21 C20 H20 119.6
C25 C20 H20 119.6
C22 C21 C20 120.0(3)
C22 C21 H21 120
C20 C21 H21 120
C21 C22 C23 119.6(3)
C21 C22 C26 119.6(3)
C23 C22 C26 120.8(3)
C24 C23 C22 120.5(3)
C24 C23 H23 119.8
C22 C23 H23 119.8
C23 C24 C25 120.5(3)
C23 C24 H24 119.7
C25 C24 H24 119.7
C20 C25 C24 118.7(3)
C20 C25 C41 120.6(3)
C24 C25 C41 120.7(3)
O4 C26 O3 123.0(3)
O4 C26 C22 122.2(3)
O3 C26 C22 114.7(3)
N2 C27 C28 122.8(4)
N2 C27 C40 116.6(3)
C28 C27 C40 120.6(4)
C27 C28 C29 116.8(4)
C27 C28 H28 121.6
C29 C28 H28 121.6
C30 C29 C28 120.5(4)
C30 C29 H29 119.8
C28 C29 H29 119.8
C31 C30 C29 117.2(4)
C31 C30 H30 121.4
C29 C30 H30 121.4
N2 C31 C30 124.0(4)
N2 C31 C39 116.8(3)
C30 C31 C39 119.3(3)
C37 C32 C33 118.4(4)
C37 C32 C42 120.6(4)
C33 C32 C42 121.0(4)
C34 C33 C32 120.3(4)
C34 C33 H33 119.8
C32 C33 H33 119.8
C33 C34 C35 120.1(4)
C33 C34 H34 120
C35 C34 H34 120
C36 C35 C34 119.2(4)
C36 C35 C38 118.4(3)
C34 C35 C38 122.4(4)
C37 C36 C35 119.7(4)
C37 C36 H36 120.2
C35 C36 H36 120.2
C36 C37 C32 122.2(4)
C36 C37 H37 118.9
C32 C37 H37 118.9
O12 C38 O11 122.1(4)
O12 C38 C35 124.8(4)
O11 C38 C35 113.1(3)
O2 C39 N3 123.1(4)
O2 C39 C31 120.9(4)
N3 C39 C31 115.9(3)
O1 C40 N1 122.7(4)
O1 C40 C27 122.4(3)
N1 C40 C27 114.9(3)
N1 C41 C25 112.4(3)
N1 C41 H41A 109.1
C25 C41 H41A 109.1
N1 C41 H41B 109.1
C25 C41 H41B 109.1
H41A C41 H41B 107.9
N3 C42 C32 111.2(3)
N3 C42 H42A 109.4
C32 C42 H42A 109.4
N3 C42 H42B 109.4
C32 C42 H42B 109.4
H42A C42 H42B 108
C19 O5 H5 109.8
C4 O7 H7 109.2
C43 N4 C46 124.5(3)
C43 N4 H4 117.8
C46 N4 H4 117.8
C44 N5 C45 123.4(3)
C44 N5 H5A 118.3
C45 N5 H5A 118.3
C12 N6 C8 117.8(3)
C7 C1 C2 121.2(3)
C7 C1 H51 119.4
C2 C1 H51 119.4
C1 C2 C3 119.0(4)
C1 C2 H2 120.5
C3 C2 H2 120.5
C5 C3 C2 119.3(3)
C5 C3 C4 119.7(3)
C2 C3 C4 121.0(4)
O8 C4 O7 122.9(4)
O8 C4 C3 122.7(4)
O7 C4 C3 114.4(3)
C6 C5 C3 121.1(3)
C6 C5 H4A 119.4
C3 C5 H4A 119.5
C5 C6 C7 120.4(4)
C5 C6 H6 119.8
C7 C6 H6 119.8
C1 C7 C6 119.0(3)
C1 C7 C45 120.3(3)
C6 C7 C45 120.6(4)
N6 C8 C9 122.7(3)
N6 C8 C44 116.1(3)
C9 C8 C44 121.2(3)
C8 C9 C10 118.9(3)
C8 C9 H9 120.5
C10 C9 H9 120.5
C11 C10 C9 119.1(3)
C11 C10 H10 120.4
C9 C10 H10 120.4
C10 C11 C12 118.5(3)
C10 C11 H11A 120.8
C12 C11 H11A 120.8
N6 C12 C11 122.8(3)
N6 C12 C43 115.7(3)
C11 C12 C43 121.4(3)
C18 C13 C14 120.8(4)
C18 C13 H13 119.6
C14 C13 H13 119.6
C15 C14 C13 118.0(3)
C15 C14 C46 121.4(3)
C13 C14 C46 120.6(3)
C16 C15 C14 121.7(3)
C16 C15 H15 119.1
C14 C15 H15 119.1
C15 C16 C17 119.6(4)
C15 C16 H16 120.2
C17 C16 H16 120.2
C18 C17 C16 119.5(3)
C18 C17 C19 119.4(3)
C16 C17 C19 121.0(4)
C17 C18 C13 120.3(3)
C17 C18 H18 119.9
C13 C18 H18 119.9
O6 C19 O5 122.3(4)
O6 C19 C17 123.8(4)
O5 C19 C17 113.9(3)
O10 C43 N4 124.5(3)
O10 C43 C12 120.1(3)
N4 C43 C12 115.4(3)
O9 C44 N5 123.6(3)
O9 C44 C8 121.6(3)
N5 C44 C8 114.8(3)
N5 C45 C7 112.1(3)
N5 C45 H45A 109.2
C7 C45 H45A 109.2
N5 C45 H45B 109.2
C7 C45 H45B 109.2
H45A C45 H45B 107.9
N4 C46 C14 111.7(3)
N4 C46 H46A 109.3
C14 C46 H46A 109.3
N4 C46 H46B 109.3
C14 C46 H46B 109.3
H46A C46 H46B 107.9

loop_
_geom_bond_atom_site_label_1
_geom_bond_atom_site_label_2
_geom_bond_distance
O1 C40 1.242(5)
O2 C39 1.252(5)
O3 C26 1.309(5)
O3 H3 0.82
O4 C26 1.222(4)
O11 C38 1.328(5)
O11 H11 0.8201
O12 C38 1.201(5)
N1 C40 1.333(5)
N1 C41 1.456(4)
N1 H1 0.86
N2 C31 1.332(5)
N2 C27 1.339(5)
N3 C39 1.317(6)
N3 C42 1.455(6)
N3 H3A 0.86
C20 C21 1.386(5)
C20 C25 1.387(5)
C20 H20 0.93
C21 C22 1.383(5)
C21 H21 0.93
C22 C23 1.388(5)
C22 C26 1.484(4)
C23 C24 1.374(5)
C23 H23 0.93
C24 C25 1.398(5)
C24 H24 0.93
C25 C41 1.508(5)
C27 C28 1.394(5)
C27 C40 1.502(5)
C28 C29 1.412(7)
C28 H28 0.93
C29 C30 1.383(7)
C29 H29 0.93
C30 C31 1.379(6)
C30 H30 0.93
C31 C39 1.513(6)
C32 C37 1.380(6)
C32 C33 1.403(6)
C32 C42 1.515(6)
C33 C34 1.386(5)
C33 H33 0.93
C34 C35 1.398(5)
C34 H34 0.93
C35 C36 1.401(6)
C35 C38 1.490(5)
C36 C37 1.364(6)
C36 H36 0.93
C37 H37 0.93
C41 H41A 0.97
C41 H41B 0.97
C42 H42A 0.97
C42 H42B 0.97
O5 C19 1.330(5)
O5 H5 0.8201
O6 C19 1.208(5)
O7 C4 1.313(5)
O7 H7 0.82
O8 C4 1.221(5)
O9 C44 1.247(4)
O10 C43 1.248(4)
N4 C43 1.316(4)
N4 C46 1.473(4)
N4 H4 0.86
N5 C44 1.330(5)
N5 C45 1.458(5)
N5 H5A 0.86
N6 C12 1.341(4)
N6 C8 1.344(4)
C1 C7 1.384(6)
C1 C2 1.398(5)
C1 H51 0.93
C2 C3 1.404(5)
C2 H2 0.93
C3 C5 1.384(6)
C3 C4 1.481(5)
C5 C6 1.376(5)
C5 H4A 0.93
C6 C7 1.391(5)
C6 H6 0.93
C7 C45 1.509(5)
C8 C9 1.381(5)
C8 C44 1.499(5)
C9 C10 1.382(6)
C9 H9 0.93
C10 C11 1.381(5)
C10 H10 0.93
C11 C12 1.390(5)
C11 H11A 0.93
C12 C43 1.507(4)
C13 C18 1.395(5)
C13 C14 1.393(5)
C13 H13 0.93
C14 C15 1.395(6)
C14 C46 1.512(5)
C15 C16 1.377(5)
C15 H15 0.93
C16 C17 1.401(5)
C16 H16 0.93
C17 C18 1.380(6)
C17 C19 1.492(5)
C18 H18 0.93
C45 H45A 0.97
C45 H45B 0.97
C46 H46A 0.97
C46 H46B 0.97
O21 H64 0.76(5)
O22 H61 0.63(6)
O25 H63 0.64(5)

loop_
_geom_torsion_atom_site_label_1
_geom_torsion_atom_site_label_2
_geom_torsion_atom_site_label_3
_geom_torsion_atom_site_label_4
_geom_torsion
C25 C20 C21 C22 1.7(5)
C20 C21 C22 C23 -1.9(5)
C20 C21 C22 C26 177.1(3)
C21 C22 C23 C24 0.3(5)
C26 C22 C23 C24 -178.6(3)
C22 C23 C24 C25 1.5(6)
C21 C20 C25 C24 0.1(5)
C21 C20 C25 C41 179.7(3)
C23 C24 C25 C20 -1.7(5)
C23 C24 C25 C41 178.7(3)
C21 C22 C26 O4 12.1(5)
C23 C22 C26 O4 -169.0(3)
C21 C22 C26 O3 -166.4(3)
C23 C22 C26 O3 12.5(4)
C31 N2 C27 C28 1.6(5)
C31 N2 C27 C40 -178.7(3)
N2 C27 C28 C29 -0.4(5)
C40 C27 C28 C29 179.9(3)
C27 C28 C29 C30 0.8(6)
C28 C29 C30 C31 -2.4(6)
C27 N2 C31 C30 -3.4(5)
C27 N2 C31 C39 176.6(3)
C29 C30 C31 N2 3.8(6)
C29 C30 C31 C39 -176.2(4)
C37 C32 C33 C34 1.0(5)
C42 C32 C33 C34 -178.4(3)
C32 C33 C34 C35 -0.4(5)
C33 C34 C35 C36 -0.6(5)
C33 C34 C35 C38 179.2(3)
C34 C35 C36 C37 1.0(5)
C38 C35 C36 C37 -178.9(3)
C35 C36 C37 C32 -0.3(6)
C33 C32 C37 C36 -0.7(6)
C42 C32 C37 C36 178.7(4)
C36 C35 C38 O12 -3.5(6)
C34 C35 C38 O12 176.7(4)
C36 C35 C38 O11 177.0(3)
C34 C35 C38 O11 -2.8(5)
C42 N3 C39 O2 6.0(6)
C42 N3 C39 C31 -171.4(3)
N2 C31 C39 O2 -175.2(3)
C30 C31 C39 O2 4.8(6)
N2 C31 C39 N3 2.2(5)
C30 C31 C39 N3 -177.7(3)
C41 N1 C40 O1 -2.5(5)
C41 N1 C40 C27 177.0(3)
N2 C27 C40 O1 179.7(3)
C28 C27 C40 O1 -0.5(5)
N2 C27 C40 N1 0.2(4)
C28 C27 C40 N1 180.0(3)
C40 N1 C41 C25 -112.2(4)
C20 C25 C41 N1 -125.7(4)
C24 C25 C41 N1 53.9(5)
C39 N3 C42 C32 97.7(4)
C37 C32 C42 N3 132.8(4)
C33 C32 C42 N3 -47.8(5)
C7 C1 C2 C3 -0.4(6)
C1 C2 C3 C5 0.1(5)
C1 C2 C3 C4 178.4(3)
C5 C3 C4 O8 -8.8(5)
C2 C3 C4 O8 172.9(4)
C5 C3 C4 O7 169.5(3)
C2 C3 C4 O7 -8.8(5)
C2 C3 C5 C6 0.7(5)
C4 C3 C5 C6 -177.6(3)
C3 C5 C6 C7 -1.2(5)
C2 C1 C7 C6 -0.1(6)
C2 C1 C7 C45 179.7(3)
C5 C6 C7 C1 0.8(5)
C5 C6 C7 C45 -178.9(3)
C12 N6 C8 C9 -0.7(5)
C12 N6 C8 C44 178.5(3)
N6 C8 C9 C10 1.5(5)
C44 C8 C9 C10 -177.6(3)
C8 C9 C10 C11 -0.5(5)
C9 C10 C11 C12 -1.2(5)
C8 N6 C12 C11 -1.1(5)
C8 N6 C12 C43 179.9(3)
C10 C11 C12 N6 2.1(5)
C10 C11 C12 C43 -179.0(3)
C18 C13 C14 C15 -0.5(5)
C18 C13 C14 C46 179.9(3)
C13 C14 C15 C16 -1.2(5)
C46 C14 C15 C16 178.4(3)
C14 C15 C16 C17 1.9(5)
C15 C16 C17 C18 -0.9(5)
C15 C16 C17 C19 179.9(3)
C16 C17 C18 C13 -0.8(5)
C19 C17 C18 C13 178.4(3)
C14 C13 C18 C17 1.5(5)
C18 C17 C19 O6 2.9(6)
C16 C17 C19 O6 -177.9(4)
C18 C17 C19 O5 -175.7(3)
C16 C17 C19 O5 3.5(5)
C46 N4 C43 O10 -2.3(5)
C46 N4 C43 C12 178.9(3)
N6 C12 C43 O10 -176.9(3)
C11 C12 C43 O10 4.1(5)
N6 C12 C43 N4 1.9(4)
C11 C12 C43 N4 -177.1(3)
C45 N5 C44 O9 1.2(6)
C45 N5 C44 C8 -178.2(3)
N6 C8 C44 O9 175.0(3)
C9 C8 C44 O9 -5.8(5)
N6 C8 C44 N5 -5.6(4)
C9 C8 C44 N5 173.6(3)
C44 N5 C45 C7 114.4(4)
C1 C7 C45 N5 -61.5(5)
C6 C7 C45 N5 118.3(4)
C43 N4 C46 C14 -109.4(4)
C15 C14 C46 N4 48.7(4)
C13 C14 C46 N4 -131.7(3)
